data_4117909
loop_
_publ_author_name
'Vanessa Kar-Yan Lo'
'Zhen Guo'
'Matthew Kwok-Wai Choi'
'Wing-Yiu Yu'
'Jie-Sheng Huang'
'Chi-Ming Che'

_publ_contact_author_address
;
Department of Chemistry
The University of Hong Kong
Pokfulam Road, Pokfulam,
Hong Kong SAR, 
P. R. CHINA
;
_publ_contact_author_email cmche@hku.hk
_publ_contact_author_fax '(852)2915 5176'
_publ_contact_author_name 'Professor C. M. Che'
_publ_contact_author_phone '(852)2859 2153'
_publ_section_title
;
 Highly Selective Intramolecular Carbene Insertion into Primary C-H Bond
 of \a-Diazoacetamides Mediated by a (p-Cymene)ruthenium(II) Carboxylate
 Complex
;
_journal_name_full 'Journal of the American Chemical Society'
_journal_page_first 7588
_journal_page_last 7591
_journal_paper_doi 10.1021/ja3006989
_journal_volume 134
_journal_year 2012
_chemical_formula_moiety 'C14 H16 F6 O5 Ru'
_chemical_formula_sum 'C14 H16 F6 O5 Ru'
_chemical_formula_weight 479.34
_chemical_name_systematic
;
 ?
;
_space_group_IT_number 14
_symmetry_cell_setting monoclinic
_symmetry_Int_Tables_number 14
_symmetry_space_group_name_Hall '-P 2ybc'
_symmetry_space_group_name_H-M 'P 1 21/c 1'
_atom_sites_solution_hydrogens geom
_atom_sites_solution_primary direct
_atom_sites_solution_secondary difmap
_audit_creation_method SHELXL-97
_cell_angle_alpha 90.00
_cell_angle_beta 110.29(3)
_cell_angle_gamma 90.00
_cell_formula_units_Z 4
_cell_length_a 9.4660(19)
_cell_length_b 19.360(4)
_cell_length_c 10.995(2)
_cell_measurement_reflns_used 9999
_cell_measurement_temperature 301(2)
_cell_measurement_theta_max 25.69
_cell_measurement_theta_min 2.24
_cell_volume 1889.9(7)
_computing_cell_refinement Denzo
_computing_data_collection Denzo
_computing_data_reduction HKL
_computing_molecular_graphics 'Ortep-3 for Windows (Farrugia, 1997)'
_computing_publication_material 'WinGX publication routines (Farrugia, 1999)'
_computing_structure_refinement 'SHELXL-97 (Sheldrick, 1997)'
_computing_structure_solution 'SHELXS-97 (Sheldrick, 1997)'
_diffrn_ambient_temperature 301(2)
_diffrn_measured_fraction_theta_full 0.933
_diffrn_measured_fraction_theta_max 0.933
_diffrn_measurement_device_type 'Marresearch Imaging Plate'
_diffrn_measurement_method '\f scans'
_diffrn_radiation_monochromator graphite
_diffrn_radiation_source 'fine-focus sealed tube'
_diffrn_radiation_type MoK\a
_diffrn_radiation_wavelength 0.71073
_diffrn_reflns_av_R_equivalents 0.0549
_diffrn_reflns_av_sigmaI/netI 0.1138
_diffrn_reflns_limit_h_max 10
_diffrn_reflns_limit_h_min -10
_diffrn_reflns_limit_k_max 23
_diffrn_reflns_limit_k_min -23
_diffrn_reflns_limit_l_max 13
_diffrn_reflns_limit_l_min -13
_diffrn_reflns_number 9999
_diffrn_reflns_theta_full 25.69
_diffrn_reflns_theta_max 25.69
_diffrn_reflns_theta_min 2.24
_diffrn_standards_number 0
_exptl_absorpt_coefficient_mu 0.906
_exptl_absorpt_correction_type none
_exptl_crystal_colour yellow
_exptl_crystal_density_diffrn 1.685
_exptl_crystal_description prism
_exptl_crystal_F_000 952
_exptl_crystal_size_max 0.4
_exptl_crystal_size_mid 0.2
_exptl_crystal_size_min 0.15
_refine_diff_density_max 1.264
_refine_diff_density_min -0.732
_refine_diff_density_rms 0.104
_refine_ls_extinction_method none
_refine_ls_goodness_of_fit_ref 1.000
_refine_ls_hydrogen_treatment constr
_refine_ls_matrix_type full
_refine_ls_number_parameters 265
_refine_ls_number_reflns 3368
_refine_ls_number_restraints 30
_refine_ls_restrained_S_all 1.003
_refine_ls_R_factor_all 0.0659
_refine_ls_R_factor_gt 0.0550
_refine_ls_shift/su_max 0.002
_refine_ls_shift/su_mean 0.000
_refine_ls_structure_factor_coef Fsqd
_refine_ls_weighting_details 'calc w=1/[\s^2^(Fo^2^)+(0.0717P)^2^] where P=(Fo^2^+2Fc^2^)/3'
_refine_ls_weighting_scheme calc
_refine_ls_wR_factor_gt 0.1486
_refine_ls_wR_factor_ref 0.1563
_reflns_number_gt 2569
_reflns_number_total 3368
_reflns_threshold_expression I>2\s(I)
_cod_data_source_file ja3006989_si_004.cif
_cod_data_source_block mar1906
_cod_original_sg_symbol_H-M 'P 21/c'
_cod_database_code 4117909

loop_
_symmetry_equiv_pos_as_xyz
'x, y, z'
'-x, y+1/2, -z+1/2'
'-x, -y, -z'
'x, -y-1/2, z-1/2'

loop_
_atom_site_label
_atom_site_type_symbol
_atom_site_fract_x
_atom_site_fract_y
_atom_site_fract_z
_atom_site_U_iso_or_equiv
_atom_site_adp_type
_atom_site_occupancy
_atom_site_symmetry_multiplicity
_atom_site_calc_flag
_atom_site_refinement_flags
C1 C 0.1445(7) 0.3983(2) 0.1186(6) 0.0600(14) Uani 1 1 d .
C2 C 0.0884(7) 0.4141(3) 0.2192(6) 0.0662(15) Uani 1 1 d .
H2 H 0.1484 0.4384 0.2916 0.079 Uiso 1 1 calc R
C3 C -0.0584(8) 0.3932(3) 0.2109(7) 0.0712(17) Uani 1 1 d .
H3 H -0.0940 0.4053 0.2769 0.085 Uiso 1 1 calc R
C4 C -0.1495(7) 0.3552(3) 0.1069(7) 0.0710(16) Uani 1 1 d .
C5 C -0.0937(7) 0.3396(3) 0.0047(6) 0.0654(15) Uani 1 1 d .
H5 H -0.1533 0.3148 -0.0671 0.079 Uiso 1 1 calc R
C6 C 0.0495(7) 0.3615(2) 0.0116(5) 0.0571(13) Uani 1 1 d .
H6 H 0.0828 0.3514 -0.0567 0.069 Uiso 1 1 calc R
C7 C 0.3039(8) 0.4149(3) 0.1274(8) 0.0835(19) Uani 1 1 d .
H7 H 0.3390 0.3766 0.0871 0.100 Uiso 1 1 calc R
C8 C 0.2965(11) 0.4798(4) 0.0432(10) 0.129(4) Uani 1 1 d .
H8A H 0.2353 0.4701 -0.0450 0.193 Uiso 1 1 calc R
H8B H 0.3963 0.4920 0.0473 0.193 Uiso 1 1 calc R
H8C H 0.2532 0.5174 0.0752 0.193 Uiso 1 1 calc R
C9 C 0.4174(10) 0.4236(5) 0.2644(10) 0.123(3) Uani 1 1 d .
H9A H 0.3747 0.4522 0.3141 0.185 Uiso 1 1 calc R
H9B H 0.5073 0.4449 0.2604 0.185 Uiso 1 1 calc R
H9C H 0.4418 0.3791 0.3050 0.185 Uiso 1 1 calc R
C10 C -0.2987(8) 0.3287(5) 0.1065(10) 0.107(3) Uani 1 1 d .
H10A H -0.3128 0.3418 0.1857 0.160 Uiso 1 1 calc R
H10B H -0.3008 0.2792 0.0993 0.160 Uiso 1 1 calc R
H10C H -0.3780 0.3480 0.0342 0.160 Uiso 1 1 calc R
C11 C 0.3300(7) 0.2031(3) 0.2523(7) 0.0679(16) Uani 1 1 d .
C12 C 0.4345(11) 0.1624(5) 0.2039(10) 0.103(3) Uani 1 1 d .
C14 C -0.1255(9) 0.0959(4) 0.1176(7) 0.098(2) Uani 1 1 d D
C13 C -0.0607(7) 0.1653(3) 0.0917(6) 0.0649(15) Uani 1 1 d .
Ru1 Ru 0.06774(4) 0.304513(19) 0.18631(4) 0.0465(2) Uani 1 1 d .
F1' F -0.230(3) 0.0723(14) 0.0193(12) 0.194(12) Uani 0.50 1 d PD
F1 F -0.131(2) 0.0500(6) 0.0373(14) 0.106(5) Uani 0.50 1 d PD
F2' F -0.171(2) 0.0953(7) 0.2114(14) 0.113(6) Uani 0.50 1 d PD
F2 F -0.262(2) 0.1046(9) 0.113(4) 0.221(13) Uani 0.50 1 d PD
F3 F -0.055(4) 0.0706(8) 0.2302(13) 0.250(19) Uani 0.50 1 d PD
F3' F -0.017(2) 0.0515(8) 0.144(3) 0.201(11) Uani 0.50 1 d PD
F4 F 0.3591(12) 0.1095(5) 0.1337(11) 0.237(5) Uani 1 1 d .
F5 F 0.5296(9) 0.1271(5) 0.2824(7) 0.219(5) Uani 1 1 d .
F6 F 0.4613(10) 0.1860(4) 0.1114(9) 0.191(4) Uani 1 1 d .
O1 O 0.2516(4) 0.24593(18) 0.1734(4) 0.0583(9) Uani 1 1 d .
O2 O 0.3355(8) 0.1881(3) 0.3603(7) 0.131(3) Uani 1 1 d .
O3 O -0.0306(5) 0.20590(17) 0.1850(4) 0.0588(10) Uani 1 1 d .
O4 O -0.0492(7) 0.1723(3) -0.0129(5) 0.1050(19) Uani 1 1 d .
O5 O 0.1568(6) 0.2841(2) 0.3880(4) 0.0780(12) Uani 1 1 d .

loop_
_atom_site_aniso_label
_atom_site_aniso_U_11
_atom_site_aniso_U_22
_atom_site_aniso_U_33
_atom_site_aniso_U_23
_atom_site_aniso_U_13
_atom_site_aniso_U_12
C1 0.079(4) 0.037(3) 0.070(4) 0.012(2) 0.034(3) 0.003(2)
C2 0.089(4) 0.046(3) 0.068(4) -0.007(3) 0.032(3) 0.006(3)
C3 0.094(5) 0.061(3) 0.072(4) 0.016(3) 0.045(4) 0.032(3)
C4 0.063(4) 0.078(4) 0.069(4) 0.019(3) 0.018(3) 0.018(3)
C5 0.074(4) 0.064(3) 0.046(3) 0.015(3) 0.005(3) 0.011(3)
C6 0.083(4) 0.052(3) 0.042(3) 0.014(2) 0.028(3) 0.013(2)
C7 0.088(4) 0.060(3) 0.113(6) 0.007(4) 0.048(4) -0.009(3)
C8 0.142(8) 0.111(6) 0.144(9) 0.045(6) 0.064(7) -0.029(6)
C9 0.093(6) 0.127(8) 0.140(9) -0.011(6) 0.028(5) -0.027(5)
C10 0.074(5) 0.131(6) 0.105(7) 0.029(5) 0.018(4) 0.013(4)
C11 0.073(4) 0.069(4) 0.058(4) 0.010(3) 0.019(3) 0.021(3)
C12 0.103(6) 0.114(7) 0.104(7) 0.032(6) 0.052(5) 0.054(5)
C14 0.131(7) 0.078(5) 0.097(7) -0.020(5) 0.056(6) -0.039(5)
C13 0.087(4) 0.053(3) 0.062(4) -0.003(3) 0.034(3) -0.014(3)
Ru1 0.0591(3) 0.0438(3) 0.0378(3) 0.00363(15) 0.01813(19) 0.00411(15)
F1' 0.19(2) 0.27(3) 0.109(11) -0.026(13) 0.027(12) -0.17(2)
F1 0.144(12) 0.073(5) 0.124(11) -0.052(7) 0.075(10) -0.055(8)
F2' 0.178(15) 0.097(10) 0.100(10) -0.010(7) 0.092(10) -0.066(10)
F2 0.167(19) 0.187(16) 0.40(4) -0.02(3) 0.21(3) -0.055(14)
F3 0.52(5) 0.067(10) 0.075(10) 0.020(7) -0.001(17) -0.081(18)
F3' 0.156(16) 0.075(9) 0.40(4) 0.041(16) 0.13(2) 0.012(9)
F4 0.235(10) 0.165(7) 0.337(14) -0.104(9) 0.133(10) 0.014(7)
F5 0.214(8) 0.303(9) 0.118(5) 0.024(6) 0.029(5) 0.195(8)
F6 0.185(8) 0.227(8) 0.220(9) 0.067(7) 0.146(8) 0.098(6)
O1 0.061(2) 0.061(2) 0.055(2) 0.0105(17) 0.0236(18) 0.0115(16)
O2 0.144(6) 0.168(6) 0.095(5) 0.057(4) 0.058(4) 0.094(4)
O3 0.077(3) 0.050(2) 0.052(2) 0.0018(16) 0.027(2) -0.0065(16)
O4 0.169(6) 0.099(3) 0.068(3) -0.026(3) 0.068(4) -0.057(4)
O5 0.105(3) 0.090(3) 0.037(2) 0.010(2) 0.022(2) 0.019(2)

loop_
_atom_type_symbol
_atom_type_description
_atom_type_scat_dispersion_real
_atom_type_scat_dispersion_imag
_atom_type_scat_source
C C 0.0033 0.0016 'International Tables Vol C Tables 4.2.6.8 and 6.1.1.4'
H H 0.0000 0.0000 'International Tables Vol C Tables 4.2.6.8 and 6.1.1.4'
Ru Ru -1.2594 0.8363 'International Tables Vol C Tables 4.2.6.8 and 6.1.1.4'
F F 0.0171 0.0103 'International Tables Vol C Tables 4.2.6.8 and 6.1.1.4'
O O 0.0106 0.0060 'International Tables Vol C Tables 4.2.6.8 and 6.1.1.4'

loop_
_geom_angle_atom_site_label_1
_geom_angle_atom_site_label_2
_geom_angle_atom_site_label_3
_geom_angle
C6 C1 C2 117.4(5)
C6 C1 C7 119.8(6)
C2 C1 C7 122.7(6)
C6 C1 Ru1 70.8(3)
C2 C1 Ru1 69.7(3)
C7 C1 Ru1 126.8(4)
C1 C2 C3 120.8(6)
C1 C2 Ru1 72.1(3)
C3 C2 Ru1 71.2(3)
C1 C2 H2 119.6
C3 C2 H2 119.6
Ru1 C2 H2 129.6
C4 C3 C2 121.4(6)
C4 C3 Ru1 71.8(3)
C2 C3 Ru1 70.3(3)
C4 C3 H3 119.3
C2 C3 H3 119.3
Ru1 C3 H3 131.6
C3 C4 C5 117.9(6)
C3 C4 C10 120.1(7)
C5 C4 C10 122.0(7)
C3 C4 Ru1 71.0(3)
C5 C4 Ru1 70.4(3)
C10 C4 Ru1 127.3(5)
C6 C5 C4 120.7(6)
C6 C5 Ru1 71.5(3)
C4 C5 Ru1 71.1(3)
C6 C5 H5 119.7
C4 C5 H5 119.7
Ru1 C5 H5 130.4
C5 C6 C1 121.8(5)
C5 C6 Ru1 70.8(3)
C1 C6 Ru1 71.6(3)
C5 C6 H6 119.1
C1 C6 H6 119.1
Ru1 C6 H6 131.5
C1 C7 C9 115.6(7)
C1 C7 C8 107.3(6)
C9 C7 C8 111.8(7)
C1 C7 H7 107.3
C9 C7 H7 107.3
C8 C7 H7 107.3
C7 C8 H8A 109.5
C7 C8 H8B 109.5
H8A C8 H8B 109.5
C7 C8 H8C 109.5
H8A C8 H8C 109.5
H8B C8 H8C 109.5
C7 C9 H9A 109.5
C7 C9 H9B 109.5
H9A C9 H9B 109.5
C7 C9 H9C 109.5
H9A C9 H9C 109.5
H9B C9 H9C 109.5
C4 C10 H10A 109.5
C4 C10 H10B 109.5
H10A C10 H10B 109.5
C4 C10 H10C 109.5
H10A C10 H10C 109.5
H10B C10 H10C 109.5
O2 C11 O1 131.3(6)
O2 C11 C12 114.4(6)
O1 C11 C12 114.3(6)
F5 C12 F6 119.1(9)
F5 C12 F4 95.4(9)
F6 C12 F4 91.8(10)
F5 C12 C11 117.3(8)
F6 C12 C11 116.9(7)
F4 C12 C11 108.8(9)
F1 C14 F2' 129.7(10)
F1 C14 F1' 46.2(11)
F2' C14 F1' 108.0(10)
F1 C14 F3 107.1(10)
F2' C14 F3 54.1(13)
F1' C14 F3 132.6(15)
F1 C14 F2 105.5(11)
F2' C14 F2 53.5(13)
F1' C14 F2 62.3(11)
F3 C14 F2 105.8(11)
F1 C14 F3' 61.4(11)
F2' C14 F3' 106.5(11)
F1' C14 F3' 106.2(10)
F3 C14 F3' 54.6(12)
F2 C14 F3' 143.8(14)
F1 C14 C13 114.5(8)
F2' C14 C13 115.7(7)
F1' C14 C13 113.4(11)
F3 C14 C13 113.7(11)
F2 C14 C13 109.6(10)
F3' C14 C13 106.4(9)
O4 C13 O3 130.5(6)
O4 C13 C14 116.6(6)
O3 C13 C14 112.9(5)
O5 Ru1 O3 81.59(17)
O5 Ru1 O1 86.13(16)
O3 Ru1 O1 83.50(14)
O5 Ru1 C2 91.6(2)
O3 Ru1 C2 154.6(2)
O1 Ru1 C2 120.7(2)
O5 Ru1 C3 93.1(2)
O3 Ru1 C3 117.1(2)
O1 Ru1 C3 159.1(2)
C2 Ru1 C3 38.4(2)
O5 Ru1 C5 157.4(2)
O3 Ru1 C5 96.3(2)
O1 Ru1 C5 116.1(2)
C2 Ru1 C5 80.7(2)
C3 Ru1 C5 67.7(3)
O5 Ru1 C6 154.5(2)
O3 Ru1 C6 123.47(19)
O1 Ru1 C6 91.60(17)
C2 Ru1 C6 67.8(2)
C3 Ru1 C6 80.2(2)
C5 Ru1 C6 37.6(2)
O5 Ru1 C4 118.9(2)
O3 Ru1 C4 92.9(2)
O1 Ru1 C4 154.0(2)
C2 Ru1 C4 68.9(2)
C3 Ru1 C4 37.2(2)
C5 Ru1 C4 38.5(2)
C6 Ru1 C4 68.9(2)
O5 Ru1 C1 117.0(2)
O3 Ru1 C1 160.8(2)
O1 Ru1 C1 92.53(18)
C2 Ru1 C1 38.2(2)
C3 Ru1 C1 69.2(2)
C5 Ru1 C1 68.6(2)
C6 Ru1 C1 37.6(2)
C4 Ru1 C1 82.4(2)
F1 F1' C14 65.2(9)
F1 F1' F2 120.5(17)
C14 F1' F2 59.5(9)
F1' F1 C14 68.6(9)
F1' F1 F3' 127.7(13)
C14 F1 F3' 61.4(7)
F2 F2' F3 126.7(13)
F2 F2' C14 65.1(8)
F3 F2' C14 64.5(9)
F2' F2 C14 61.4(10)
F2' F2 F1' 111.2(15)
C14 F2 F1' 58.2(7)
F2' F3 F3' 121.6(16)
F2' F3 C14 61.4(9)
F3' F3 C14 63.3(9)
F3 F3' F1 109.8(16)
F3 F3' C14 62.1(9)
F1 F3' C14 57.2(7)
C11 O1 Ru1 128.0(4)
C13 O3 Ru1 123.2(4)

loop_
_geom_bond_atom_site_label_1
_geom_bond_atom_site_label_2
_geom_bond_distance
C1 C6 1.402(8)
C1 C2 1.417(8)
C1 C7 1.513(9)
C1 Ru1 2.179(5)
C2 C3 1.419(9)
C2 Ru1 2.149(6)
C2 H2 0.9300
C3 C4 1.382(9)
C3 Ru1 2.161(5)
C3 H3 0.9300
C4 C5 1.429(9)
C4 C10 1.501(11)
C4 Ru1 2.170(6)
C5 C6 1.397(9)
C5 Ru1 2.161(5)
C5 H5 0.9300
C6 Ru1 2.169(5)
C6 H6 0.9300
C7 C9 1.527(12)
C7 C8 1.546(10)
C7 H7 0.9800
C8 H8A 0.9600
C8 H8B 0.9600
C8 H8C 0.9600
C9 H9A 0.9600
C9 H9B 0.9600
C9 H9C 0.9600
C10 H10A 0.9600
C10 H10B 0.9600
C10 H10C 0.9600
C11 O2 1.207(9)
C11 O1 1.242(7)
C11 C12 1.499(10)
C12 F5 1.218(9)
C12 F6 1.219(11)
C12 F4 1.331(13)
C14 F1 1.240(9)
C14 F2' 1.247(10)
C14 F1' 1.271(11)
C14 F3 1.282(12)
C14 F2 1.288(12)
C14 F3' 1.295(11)
C14 C13 1.545(9)
C13 O4 1.199(8)
C13 O3 1.244(7)
Ru1 O5 2.119(4)
Ru1 O3 2.122(3)
Ru1 O1 2.123(3)
F1' F1 0.99(2)
F1' F2 1.32(2)
F1 F3' 1.30(2)
F2' F2 1.14(3)
F2' F3 1.15(3)
F3 F3' 1.18(2)
